data_4347141
loop_
_publ_author_name
'Zhou, Xiaoyuan'
'Barton, Bryan E.'
'Chambers, Geoffrey M.'
'Rauchfuss, Thomas B.'
'Arrigoni, Federica'
'Zampella, Giuseppe'

_publ_contact_author
; 
Danielle L. Gray 
University of Illinois 
School of Chemical Sciences, Box 59-1 
505 South Mathews Avenue 
Urbana, Illinois  61801 
USA 
;
_publ_section_title
;
 Preparation and Protonation of Fe2(pdt)(CNR)6, Electron-Rich Analogues of
 Fe2(pdt)(CO)6.
;
_journal_issue 7
_journal_name_full 'Inorganic chemistry'
_journal_page_first 3401
_journal_page_last 3412
_journal_paper_doi 10.1021/acs.inorgchem.5b02789
_journal_volume 55
_journal_year 2016
_chemical_formula_moiety 'C45 H30 Cl6 Fe2 N6 S2'
_chemical_formula_sum 'C45 H30 Cl6 Fe2 N6 S2'
_chemical_formula_weight 1043.27
_space_group_crystal_system monoclinic
_space_group_IT_number 14
_space_group_name_Hall '-P 2ybc'
_space_group_name_H-M_alt 'P 1 21/c 1'
_atom_sites_solution_hydrogens geom
_audit_creation_method SHELXL-2014/6
_audit_update_record
; 
? 
;
_cell_angle_alpha 90
_cell_angle_beta 90.5607(17)
_cell_angle_gamma 90
_cell_formula_units_Z 4
_cell_length_a 12.0929(6)
_cell_length_b 21.3105(11)
_cell_length_c 17.7067(9)
_cell_measurement_reflns_used 9781
_cell_measurement_temperature 100(2)
_cell_measurement_theta_max 25.36
_cell_measurement_theta_min 2.49
_cell_volume 4562.9(4)
_computing_cell_refinement 'SAINT V8.34A (Bruker, 2005)'
_computing_data_collection 'APEX2 V2014.9-0 (Bruker, 2014)'
_computing_data_reduction
; 
SAINT V8.34A, XPREP v2014/2, SADABS V2014/4, TWINABS V2012/1 
(Bruker, 2012 & 2014) 
;
_computing_molecular_graphics
; 
SHELXTL v2014-4 (Bruker, 2014), CrystalMaker v2.7.7 (CrystalMaker, 1994) 
;
_computing_publication_material 'XCIF V2014-2 (Bruker, 2014)'
_computing_structure_refinement 'SHELX-2014-6 (Sheldrick, 2014)'
_computing_structure_solution 'SHELX-2014-4 (Sheldrick, 2014)'
_diffrn_ambient_temperature 100(2)
_diffrn_measured_fraction_theta_full 0.999
_diffrn_measured_fraction_theta_max 0.995
_diffrn_measurement_device 'Bruker D8 Venture/Photon 100'
_diffrn_measurement_method 'profile data from \f and \w scans'
_diffrn_radiation_monochromator 'multilayer mirrors'
_diffrn_radiation_source 'microfocus sealed tube'
_diffrn_radiation_type MoK\a
_diffrn_radiation_wavelength 0.71073
_diffrn_radiation_wavelength_id cd54vsa
_diffrn_reflns_av_R_equivalents 0.0424
_diffrn_reflns_av_unetI/netI 0.0181
_diffrn_reflns_Laue_measured_fraction_full 0.999
_diffrn_reflns_Laue_measured_fraction_max 0.995
_diffrn_reflns_limit_h_max 14
_diffrn_reflns_limit_h_min -14
_diffrn_reflns_limit_k_max 25
_diffrn_reflns_limit_k_min -25
_diffrn_reflns_limit_l_max 21
_diffrn_reflns_limit_l_min -21
_diffrn_reflns_number 100824
_diffrn_reflns_point_group_measured_fraction_full 0.999
_diffrn_reflns_point_group_measured_fraction_max 0.995
_diffrn_reflns_theta_full 25.242
_diffrn_reflns_theta_max 25.431
_diffrn_reflns_theta_min 2.231
_exptl_absorpt_coefficient_mu 1.119
_exptl_absorpt_correction_T_max 0.90421
_exptl_absorpt_correction_T_min 0.82754
_exptl_absorpt_correction_type integration
_exptl_absorpt_process_details 'SADABS V2014/4 (Bruker, 2014)'
_exptl_crystal_colour red
_exptl_crystal_density_diffrn 1.519
_exptl_crystal_density_method 'not measured'
_exptl_crystal_description prism
_exptl_crystal_F_000 2112
_exptl_crystal_id cd54vsa
_exptl_crystal_preparation
; 
The data crystal was mounted using oil (Parantone-N, Exxon) to a 
0.3 mm cryo-loop (Hampton Research) with the (-2 -1 -1) scattering 
planes roughly normal to the spindle axis. 
;
_exptl_crystal_size_max 0.253
_exptl_crystal_size_mid 0.246
_exptl_crystal_size_min 0.13
_refine_diff_density_max 0.885
_refine_diff_density_min -0.556
_refine_diff_density_rms 0.094
_refine_ls_extinction_coef 0.0056(4)
_refine_ls_extinction_expression Fc^*^=kFc[1+0.001xFc^2^\l^3^/sin(2\q)]^-1/4^
_refine_ls_extinction_method SHELXL
_refine_ls_goodness_of_fit_ref 1.088
_refine_ls_hydrogen_treatment constr
_refine_ls_matrix_type full
_refine_ls_number_parameters 819
_refine_ls_number_reflns 8399
_refine_ls_number_restraints 1341
_refine_ls_restrained_S_all 1.070
_refine_ls_R_factor_all 0.0755
_refine_ls_R_factor_gt 0.0649
_refine_ls_shift/su_max 0.000
_refine_ls_shift/su_mean 0.000
_refine_ls_structure_factor_coef Fsqd
_refine_ls_weighting_details 'w=1/[\s^2^(Fo^2^)+(0.0662P)^2^+15.2974P] where P=(Fo^2^+2Fc^2^)/3'
_refine_ls_weighting_scheme calc
_refine_ls_wR_factor_gt 0.1610
_refine_ls_wR_factor_ref 0.1704
_reflns_Friedel_coverage 0.000
_reflns_number_gt 7192
_reflns_number_total 8399
_reflns_threshold_expression 'I > 2\s(I)'
_cod_data_source_file ic5b02789_si_002.cif
_cod_data_source_block cd54vsa
_cod_original_sg_symbol_H-M 'P 21/c'
_cod_database_code 4347141
_shelx_space_group_comment
; 
The symmetry employed for this shelxl refinement is uniquely defined 
by the following loop, which should always be used as a source of 
symmetry information in preference to the above space-group names. 
They are only intended as comments. 
;
_shelx_estimated_absorpt_t_min 0.765
_shelx_estimated_absorpt_t_max 0.868
_shelxl_version_number 2014/6

loop_
_space_group_symop_operation_xyz
'x, y, z'
'-x, y+1/2, -z+1/2'
'-x, -y, -z'
'x, -y-1/2, z-1/2'

loop_
_atom_site_label
_atom_site_type_symbol
_atom_site_fract_x
_atom_site_fract_y
_atom_site_fract_z
_atom_site_U_iso_or_equiv
_atom_site_adp_type
_atom_site_occupancy
_atom_site_site_symmetry_order
_atom_site_calc_flag
_atom_site_refinement_flags_posn
_atom_site_refinement_flags_adp
_atom_site_refinement_flags_occupancy
_atom_site_disorder_assembly
_atom_site_disorder_group
Fe1 Fe 0.70450(5) 0.41346(3) 0.42524(3) 0.03191(19) Uani 1 1 d . . . . .
Fe2 Fe 0.78914(5) 0.40668(3) 0.55615(3) 0.03294(19) Uani 1 1 d . . . . .
S1 S 0.63342(8) 0.46098(5) 0.52819(6) 0.0322(2) Uani 1 1 d D . . . .
S2 S 0.86461(8) 0.46103(5) 0.45995(6) 0.0327(2) Uani 1 1 d D . . . .
N1 N 0.8394(3) 0.3295(2) 0.3274(3) 0.0525(11) Uani 1 1 d D . . . .
N2 N 0.6003(3) 0.48432(19) 0.2966(2) 0.0455(9) Uani 1 1 d D . . . .
N3 N 0.5419(3) 0.3108(2) 0.4541(2) 0.0495(10) Uani 1 1 d D . . . .
N4 N 0.9416(4) 0.3024(2) 0.5153(3) 0.0547(11) Uani 1 1 d D . . . .
N5 N 0.8976(3) 0.47165(18) 0.6868(2) 0.0458(9) Uani 1 1 d D . . . .
N6 N 0.6512(4) 0.3161(2) 0.6426(3) 0.0538(11) Uani 1 1 d D . . . .
C1 C 0.6655(10) 0.5448(3) 0.5332(10) 0.040(3) Uani 0.571(9) 1 d D U P A 1
H1A H 0.5949 0.5683 0.5301 0.048 Uiso 0.571(9) 1 calc R U P A 1
H1B H 0.6986 0.5535 0.5835 0.048 Uiso 0.571(9) 1 calc R U P A 1
C2 C 0.7414(6) 0.5706(3) 0.4745(5) 0.0397(17) Uani 0.571(9) 1 d D U P A 1
H2A H 0.7445 0.6168 0.4801 0.048 Uiso 0.571(9) 1 calc R U P A 1
H2B H 0.7096 0.5614 0.4240 0.048 Uiso 0.571(9) 1 calc R U P A 1
C3 C 0.8571(8) 0.5454(3) 0.4779(9) 0.038(3) Uani 0.571(9) 1 d D U P A 1
H3A H 0.8891 0.5542 0.5285 0.046 Uiso 0.571(9) 1 calc R U P A 1
H3B H 0.9025 0.5676 0.4402 0.046 Uiso 0.571(9) 1 calc R U P A 1
C1B C 0.6473(11) 0.5463(3) 0.5225(14) 0.036(3) Uani 0.429(9) 1 d D U P A 2
H1C H 0.6154 0.5608 0.4738 0.044 Uiso 0.429(9) 1 calc R U P A 2
H1D H 0.6041 0.5657 0.5635 0.044 Uiso 0.429(9) 1 calc R U P A 2
C2B C 0.7647(8) 0.5682(5) 0.5284(6) 0.041(2) Uani 0.429(9) 1 d D U P A 2
H2C H 0.7960 0.5539 0.5773 0.049 Uiso 0.429(9) 1 calc R U P A 2
H2D H 0.7653 0.6147 0.5287 0.049 Uiso 0.429(9) 1 calc R U P A 2
C3B C 0.8380(13) 0.5455(4) 0.4660(12) 0.040(3) Uani 0.429(9) 1 d D U P A 2
H3C H 0.9102 0.5671 0.4713 0.048 Uiso 0.429(9) 1 calc R U P A 2
H3D H 0.8048 0.5592 0.4174 0.048 Uiso 0.429(9) 1 calc R U P A 2
C4 C 0.7862(4) 0.3626(2) 0.3665(3) 0.0419(10) Uani 1 1 d . . . . .
Cl1 Cl 1.1437(3) 0.1801(4) 0.1420(4) 0.0710(17) Uani 0.641(19) 1 d D U P B 1
C5 C 0.9134(7) 0.2944(4) 0.2851(5) 0.0453(18) Uani 0.641(19) 1 d DG U P B 1
C6 C 1.0042(7) 0.3235(3) 0.2526(6) 0.053(2) Uani 0.641(19) 1 d G U P B 1
H6A H 1.0179 0.3668 0.2616 0.064 Uiso 0.641(19) 1 calc R U P B 1
C7 C 1.0751(7) 0.2892(4) 0.2071(5) 0.056(2) Uani 0.641(19) 1 d G U P B 1
H7A H 1.1372 0.3090 0.1849 0.067 Uiso 0.641(19) 1 calc R U P B 1
C8 C 1.0552(6) 0.2259(4) 0.1940(4) 0.053(2) Uani 0.641(19) 1 d DG U P B 1
C9 C 0.9643(6) 0.1968(3) 0.2264(6) 0.0490(19) Uani 0.641(19) 1 d G U P B 1
H9A H 0.9507 0.1535 0.2175 0.059 Uiso 0.641(19) 1 calc R U P B 1
C10 C 0.8934(6) 0.2311(4) 0.2720(5) 0.0496(17) Uani 0.641(19) 1 d G U P B 1
H10A H 0.8314 0.2112 0.2941 0.060 Uiso 0.641(19) 1 calc R U P B 1
Cl1B Cl 1.1300(9) 0.1589(6) 0.1683(8) 0.091(3) Uani 0.359(19) 1 d D U P B 2
C5B C 0.8955(13) 0.2925(7) 0.2789(9) 0.051(2) Uani 0.359(19) 1 d DG U P B 2
C6B C 0.9779(14) 0.3152(6) 0.2320(10) 0.052(3) Uani 0.359(19) 1 d G U P B 2
H6B H 0.9861 0.3591 0.2247 0.063 Uiso 0.359(19) 1 calc R U P B 2
C7B C 1.0484(12) 0.2736(7) 0.1958(8) 0.055(3) Uani 0.359(19) 1 d G U P B 2
H7B H 1.1047 0.2891 0.1638 0.066 Uiso 0.359(19) 1 calc R U P B 2
C8B C 1.0364(11) 0.2093(7) 0.2065(9) 0.055(3) Uani 0.359(19) 1 d DG U P B 2
C9B C 0.9539(13) 0.1867(6) 0.2533(11) 0.053(3) Uani 0.359(19) 1 d G U P B 2
H9B H 0.9457 0.1427 0.2606 0.064 Uiso 0.359(19) 1 calc R U P B 2
C10B C 0.8835(13) 0.2282(8) 0.2895(10) 0.052(2) Uani 0.359(19) 1 d G U P B 2
H10B H 0.8272 0.2127 0.3216 0.062 Uiso 0.359(19) 1 calc R U P B 2
C11 C 0.6400(4) 0.4576(2) 0.3486(3) 0.0374(10) Uani 1 1 d . . . . .
Cl2 Cl .28404(18) .61312(12) .09588(12) .0759(8) Uani 0.820(5) 1 d D U P C 1
C12 C 0.5301(3) 0.5134(3) 0.2460(2) 0.0423(13) Uani 0.820(5) 1 d DG U P C 1
C13 C 0.4342(4) 0.5385(3) 0.27641(16) 0.0564(15) Uani 0.820(5) 1 d G U P C 1
H13A H 0.4206 0.5346 0.3289 0.068 Uiso 0.820(5) 1 calc R U P C 1
C14 C 0.3584(3) 0.5692(3) 0.2299(2) 0.0593(15) Uani 0.820(5) 1 d G U P C 1
H14A H 0.2928 0.5863 0.2507 0.071 Uiso 0.820(5) 1 calc R U P C 1
C15 C 0.3784(3) 0.5748(2) 0.1531(2) 0.0519(14) Uani 0.820(5) 1 d DG U P C 1
C16 C 0.4743(4) 0.5497(3) 0.12266(16) 0.0636(16) Uani 0.820(5) 1 d G U P C 1
H16A H 0.4879 0.5536 0.0701 0.076 Uiso 0.820(5) 1 calc R U P C 1
C17 C 0.5501(3) 0.5190(3) 0.1691(2) 0.0597(16) Uani 0.820(5) 1 d G U P C 1
H17A H 0.6157 0.5019 0.1483 0.072 Uiso 0.820(5) 1 calc R U P C 1
Cl2B Cl 0.3074(11) 0.5681(8) 0.0582(7) 0.114(4) Uani 0.180(5) 1 d D U P C 2
C12B C 0.5160(18) 0.5109(17) 0.2568(10) 0.053(3) Uani 0.180(5) 1 d DG U P C 2
C13B C 0.4128(18) 0.5393(16) 0.2618(9) 0.057(3) Uani 0.180(5) 1 d G U P C 2
H13B H 0.3814 0.5472 0.3098 0.068 Uiso 0.180(5) 1 calc R U P C 2
C14B C 0.3554(14) 0.5560(13) 0.1964(12) 0.061(3) Uani 0.180(5) 1 d G U P C 2
H14B H 0.2849 0.5754 0.1998 0.073 Uiso 0.180(5) 1 calc R U P C 2
C15B C 0.4012(18) 0.5444(14) 0.1261(9) 0.063(3) Uani 0.180(5) 1 d DG U P C 2
C16B C 0.5044(18) 0.5161(14) 0.1211(9) 0.063(3) Uani 0.180(5) 1 d G U P C 2
H16B H 0.5358 0.5081 0.0731 0.076 Uiso 0.180(5) 1 calc R U P C 2
C17B C 0.5618(14) 0.4993(14) 0.1865(13) 0.060(3) Uani 0.180(5) 1 d G U P C 2
H17B H 0.6323 0.4799 0.1831 0.072 Uiso 0.180(5) 1 calc R U P C 2
C18 C 0.6048(4) 0.3514(2) 0.4414(3) 0.0408(10) Uani 1 1 d . . . . .
Cl3 Cl 0.3190(5) 0.0950(2) 0.5990(3) 0.1189(17) Uani 0.588(5) 1 d D U P D 1
C19 C 0.4916(4) 0.2577(2) 0.4858(4) 0.0427(17) Uani 0.588(5) 1 d DG U P D 1
C20 C 0.3780(4) 0.2600(2) 0.4970(4) 0.0602(18) Uani 0.588(5) 1 d G U P D 1
H20A H 0.3370 0.2957 0.4810 0.072 Uiso 0.588(5) 1 calc R U P D 1
C21 C 0.3246(3) 0.2100(3) 0.5315(4) 0.067(2) Uani 0.588(5) 1 d G U P D 1
H21A H 0.2469 0.2116 0.5391 0.081 Uiso 0.588(5) 1 calc R U P D 1
C22 C 0.3846(5) 0.1578(3) 0.5548(4) 0.069(2) Uani 0.588(5) 1 d DG U P D 1
C23 C 0.4982(5) 0.1555(2) 0.5437(4) 0.064(2) Uani 0.588(5) 1 d G U P D 1
H23A H 0.5392 0.1198 0.5597 0.077 Uiso 0.588(5) 1 calc R U P D 1
C24 C 0.5516(3) 0.2055(3) 0.5092(4) 0.0540(18) Uani 0.588(5) 1 d G U P D 1
H24A H 0.6293 0.2039 0.5016 0.065 Uiso 0.588(5) 1 calc R U P D 1
Cl3B Cl 0.2633(6) 0.1181(4) 0.5845(5) 0.124(3) Uani 0.412(5) 1 d D U P D 2
C19B C 0.4694(7) 0.2691(4) 0.4827(5) 0.050(2) Uani 0.412(5) 1 d DG U P D 2
C20B C 0.4104(7) 0.2804(3) 0.5482(5) 0.051(2) Uani 0.412(5) 1 d G U P D 2
H20B H 0.4143 0.3204 0.5718 0.061 Uiso 0.412(5) 1 calc R U P D 2
C21B C 0.3457(7) 0.2333(4) 0.5793(5) 0.061(2) Uani 0.412(5) 1 d G U P D 2
H21B H 0.3054 0.2410 0.6241 0.073 Uiso 0.412(5) 1 calc R U P D 2
C22B C 0.3400(8) 0.1748(4) 0.5447(6) 0.072(2) Uani 0.412(5) 1 d G U P D 2
C23B C 0.3990(8) 0.1634(3) 0.4792(6) 0.073(2) Uani 0.412(5) 1 d G U P D 2
H23B H 0.3952 0.1234 0.4556 0.088 Uiso 0.412(5) 1 calc R U P D 2
C24B C 0.4637(8) 0.2106(4) 0.4481(5) 0.062(2) Uani 0.412(5) 1 d G U P D 2
H24B H 0.5041 0.2028 0.4033 0.075 Uiso 0.412(5) 1 calc R U P D 2
C25 C 0.8839(4) 0.3444(2) 0.5323(3) 0.0412(10) Uani 1 1 d . . . . .
Cl4 Cl 1.1995(9) 0.1188(3) 0.3457(3) 0.1034(18) Uani 0.70(2) 1 d D U P E 1
C26 C 1.0040(7) 0.2590(4) 0.4782(5) 0.0535(17) Uani 0.70(2) 1 d DG U P E 1
C27 C 1.0916(8) 0.2780(3) 0.4334(7) 0.062(2) Uani 0.70(2) 1 d G U P E 1
H27A H 1.1105 0.3212 0.4304 0.074 Uiso 0.70(2) 1 calc R U P E 1
C28 C 1.1517(6) 0.2339(4) 0.3931(6) 0.068(2) Uani 0.70(2) 1 d G U P E 1
H28A H 1.2115 0.2470 0.3625 0.082 Uiso 0.70(2) 1 calc R U P E 1
C29 C 1.1241(8) 0.1707(4) 0.3975(4) 0.066(2) Uani 0.70(2) 1 d DG U P E 1
C30 C 1.0365(10) 0.1516(3) 0.4422(5) 0.065(2) Uani 0.70(2) 1 d G U P E 1
H30A H 1.0177 0.1084 0.4452 0.078 Uiso 0.70(2) 1 calc R U P E 1
C31 C 0.9765(8) 0.1957(4) 0.4826(4) 0.0588(19) Uani 0.70(2) 1 d G U P E 1
H31A H 0.9166 0.1827 0.5132 0.071 Uiso 0.70(2) 1 calc R U P E 1
Cl4B Cl 1.2463(17) 0.1294(6) 0.3623(12) 0.104(4) Uani 0.30(2) 1 d D U P E 2
C26B C 1.0065(16) 0.2604(9) 0.4747(12) 0.056(3) Uani 0.30(2) 1 d DG U P E 2
C27B C 1.076(2) 0.2844(7) 0.4196(14) 0.058(3) Uani 0.30(2) 1 d G U P E 2
H27B H 1.0733 0.3278 0.4075 0.069 Uiso 0.30(2) 1 calc R U P E 2
C28B C 1.1485(16) 0.2449(9) 0.3822(12) 0.063(3) Uani 0.30(2) 1 d G U P E 2
H28B H 1.1958 0.2613 0.3445 0.076 Uiso 0.30(2) 1 calc R U P E 2
C29B C 1.1521(16) 0.1814(9) 0.4000(11) 0.069(3) Uani 0.30(2) 1 d DG U P E 2
C30B C 1.083(2) 0.1574(7) 0.4551(12) 0.065(3) Uani 0.30(2) 1 d G U P E 2
H30B H 1.0853 0.1140 0.4673 0.078 Uiso 0.30(2) 1 calc R U P E 2
C31B C 1.0101(18) 0.1968(10) 0.4925(10) 0.063(3) Uani 0.30(2) 1 d G U P E 2
H31B H 0.9628 0.1804 0.5302 0.076 Uiso 0.30(2) 1 calc R U P E 2
C32 C 0.8549(4) 0.4460(2) 0.6354(3) 0.0393(10) Uani 1 1 d . . . . .
Cl5 Cl 1.17251(19) 0.55842(15) 0.94069(12) 0.0765(10) Uani 0.806(7) 1 d D U P F 1
C33 C 0.9608(6) 0.4948(5) 0.7448(4) 0.0442(13) Uani 0.806(7) 1 d DG U P F 1
C34 C 1.0723(7) 0.5078(4) 0.7346(2) 0.0489(16) Uani 0.806(7) 1 d G U P F 1
H34A H 1.1044 0.5027 0.6862 0.059 Uiso 0.806(7) 1 calc R U P F 1
C35 C 1.1368(4) 0.5281(3) 0.7952(3) 0.0522(16) Uani 0.806(7) 1 d G U P F 1
H35A H 1.2130 0.5370 0.7883 0.063 Uiso 0.806(7) 1 calc R U P F 1
C36 C 1.0898(4) 0.5355(3) 0.8660(2) 0.0521(15) Uani 0.806(7) 1 d DG U P F 1
C37 C 0.9783(4) 0.5226(3) 0.8762(3) 0.0541(16) Uani 0.806(7) 1 d G U P F 1
H37A H 0.9462 0.5276 0.9245 0.065 Uiso 0.806(7) 1 calc R U P F 1
C38 C 0.9138(4) 0.5022(4) 0.8155(4) 0.0542(17) Uani 0.806(7) 1 d G U P F 1
H38A H 0.8376 0.4933 0.8225 0.065 Uiso 0.806(7) 1 calc R U P F 1
Cl5B Cl 1.1873(11) 0.6015(8) 0.9063(8) 0.113(4) Uani 0.194(7) 1 d D U P F 2
C33B C 0.960(3) 0.498(2) 0.7457(17) 0.049(3) Uani 0.194(7) 1 d DG U P F 2
C34B C 1.066(3) 0.5140(18) 0.7244(10) 0.051(3) Uani 0.194(7) 1 d G U P F 2
H34B H 1.0922 0.5027 0.6758 0.061 Uiso 0.194(7) 1 calc R U P F 2
C35B C 1.135(2) 0.5466(13) 0.7742(12) 0.054(3) Uani 0.194(7) 1 d G U P F 2
H35B H 1.2074 0.5577 0.7596 0.064 Uiso 0.194(7) 1 calc R U P F 2
C36B C 1.0964(16) 0.5631(11) 0.8452(11) 0.058(3) Uani 0.194(7) 1 d DG U P F 2
C37B C 0.9898(17) 0.5469(12) 0.8665(12) 0.055(3) Uani 0.194(7) 1 d G U P F 2
H37B H 0.9638 0.5582 0.9151 0.066 Uiso 0.194(7) 1 calc R U P F 2
C38B C 0.9214(18) 0.5143(17) 0.8168(18) 0.052(3) Uani 0.194(7) 1 d G U P F 2
H38B H 0.8486 0.5032 0.8313 0.062 Uiso 0.194(7) 1 calc R U P F 2
C39 C 0.7056(4) 0.3519(2) 0.6084(3) 0.0410(10) Uani 1 1 d . . . . .
Cl6 Cl 0.3519(8) 0.1460(5) 0.8072(5) 0.101(3) Uani 0.627(7) 1 d D U P G 1
C40 C 0.5763(4) 0.2772(3) 0.6816(3) 0.0469(17) Uani 0.627(7) 1 d DG U P G 1
C41 C 0.6160(3) 0.2207(3) 0.7100(4) 0.0473(17) Uani 0.627(7) 1 d G U P G 1
H41A H 0.6911 0.2092 0.7027 0.057 Uiso 0.627(7) 1 calc R U P G 1
C42 C 0.5458(4) 0.1808(2) 0.7490(4) 0.0515(18) Uani 0.627(7) 1 d G U P G 1
H42A H 0.5729 0.1421 0.7684 0.062 Uiso 0.627(7) 1 calc R U P G 1
C43 C 0.4360(4) 0.1975(3) 0.7597(4) 0.0604(19) Uani 0.627(7) 1 d DG U P G 1
C44 C 0.3963(4) 0.2541(3) 0.7313(4) 0.0648(19) Uani 0.627(7) 1 d G U P G 1
H44A H 0.3212 0.2655 0.7386 0.078 Uiso 0.627(7) 1 calc R U P G 1
C45 C 0.4665(5) 0.2939(2) 0.6923(4) 0.0588(19) Uani 0.627(7) 1 d G U P G 1
H45A H 0.4394 0.3326 0.6729 0.071 Uiso 0.627(7) 1 calc R U P G 1
Cl6B Cl 0.3621(12) 0.1418(7) 0.7991(6) 0.073(3) Uani 0.373(7) 1 d D U P G 2
C40B C 0.5978(8) 0.2749(4) 0.6860(6) 0.052(2) Uani 0.373(7) 1 d DG U P G 2
C41B C 0.6077(8) 0.2109(5) 0.6729(6) 0.052(2) Uani 0.373(7) 1 d G U P G 2
H41B H 0.6628 0.1957 0.6397 0.063 Uiso 0.373(7) 1 calc R U P G 2
C42B C 0.5370(9) 0.1691(3) 0.7085(6) 0.058(2) Uani 0.373(7) 1 d G U P G 2
H42B H 0.5438 0.1253 0.6995 0.069 Uiso 0.373(7) 1 calc R U P G 2
C43B C 0.4565(8) 0.1913(4) 0.7571(6) 0.060(2) Uani 0.373(7) 1 d DG U P G 2
C44B C 0.4466(9) 0.2554(5) 0.7702(6) 0.063(2) Uani 0.373(7) 1 d G U P G 2
H44B H 0.3915 0.2706 0.8034 0.075 Uiso 0.373(7) 1 calc R U P G 2
C45B C 0.5172(10) 0.2972(4) 0.7346(6) 0.059(2) Uani 0.373(7) 1 d G U P G 2
H45B H 0.5105 0.3410 0.7435 0.071 Uiso 0.373(7) 1 calc R U P G 2

loop_
_atom_site_aniso_label
_atom_site_aniso_U_11
_atom_site_aniso_U_22
_atom_site_aniso_U_33
_atom_site_aniso_U_23
_atom_site_aniso_U_13
_atom_site_aniso_U_12
Fe1 0.0276(3) 0.0319(3) 0.0363(3) -0.0053(2) 0.0054(2) -0.0017(2)
Fe2 0.0291(3) 0.0317(3) 0.0380(4) 0.0035(2) 0.0040(2) 0.0046(2)
S1 0.0276(5) 0.0329(5) 0.0362(5) -0.0016(4) 0.0062(4) 0.0044(4)
S2 0.0267(5) 0.0315(5) 0.0400(6) -0.0017(4) 0.0069(4) -0.0022(4)
N1 0.047(2) 0.046(2) 0.065(3) -0.019(2) 0.014(2) -0.0032(19)
N2 0.048(2) 0.043(2) 0.045(2) 0.0016(18) -0.0068(18) 0.0002(18)
N3 0.045(2) 0.048(2) 0.056(3) -0.0074(19) 0.0026(19) -0.0156(19)
N4 0.053(3) 0.047(2) 0.064(3) 0.001(2) 0.000(2) 0.020(2)
N5 0.053(2) 0.038(2) 0.047(2) -0.0008(18) -0.0077(19) 0.0046(18)
N6 0.055(3) 0.048(2) 0.058(3) 0.016(2) 0.005(2) -0.002(2)
C1 0.037(4) 0.031(4) 0.051(5) -0.005(3) 0.000(4) 0.012(3)
C2 0.041(3) 0.027(3) 0.050(4) -0.002(3) -0.003(3) -0.001(3)
C3 0.033(4) 0.031(4) 0.051(5) -0.005(3) 0.000(4) -0.009(3)
C1B 0.034(5) 0.027(4) 0.047(6) -0.004(4) 0.000(5) 0.008(4)
C2B 0.040(4) 0.028(3) 0.053(4) -0.006(3) -0.008(4) 0.003(3)
C3B 0.037(5) 0.029(4) 0.053(6) -0.004(4) -0.002(5) -0.008(4)
C4 0.038(2) 0.037(2) 0.051(3) -0.009(2) 0.008(2) -0.0076(19)
Cl1 0.0526(17) 0.081(3) 0.079(3) -0.051(2) -0.0079(15) 0.0254(16)
C5 0.041(4) 0.036(3) 0.059(4) -0.022(3) 0.004(3) 0.002(3)
C6 0.052(4) 0.040(3) 0.067(4) -0.028(3) 0.011(3) -0.005(3)
C7 0.052(4) 0.045(4) 0.070(4) -0.027(3) 0.012(3) -0.006(3)
C8 0.049(4) 0.043(4) 0.066(4) -0.030(3) -0.003(3) 0.002(3)
C9 0.050(4) 0.037(3) 0.060(4) -0.022(3) -0.004(4) 0.000(3)
C10 0.045(3) 0.042(3) 0.062(4) -0.014(3) 0.001(3) -0.006(3)
Cl1B 0.116(5) 0.073(5) 0.085(5) -0.035(4) 0.018(4) 0.033(4)
C5B 0.049(5) 0.040(4) 0.063(5) -0.019(4) 0.007(4) 0.001(4)
C6B 0.053(5) 0.043(4) 0.060(5) -0.023(4) 0.009(4) 0.001(4)
C7B 0.053(5) 0.049(5) 0.063(5) -0.028(4) 0.006(4) 0.000(5)
C8B 0.051(4) 0.048(5) 0.066(5) -0.027(4) 0.006(4) 0.005(4)
C9B 0.050(4) 0.042(4) 0.067(5) -0.023(4) -0.001(5) -0.001(4)
C10B 0.046(4) 0.041(4) 0.067(5) -0.017(4) 0.002(4) -0.002(4)
C11 0.032(2) 0.037(2) 0.043(2) -0.0089(19) 0.0064(19) -0.0047(18)
Cl2 0.0754(13) 0.0929(16) 0.0588(12) 0.0140(11) -0.0272(9) 0.0108(11)
C12 0.039(3) 0.062(3) 0.027(2) 0.005(2) 0.004(2) -0.006(2)
C13 0.049(3) 0.093(4) 0.026(3) 0.007(3) -0.003(2) 0.015(3)
C14 0.049(3) 0.099(4) 0.029(3) 0.000(3) -0.005(2) 0.018(3)
C15 0.051(3) 0.074(4) 0.030(3) 0.010(3) -0.003(2) 0.004(3)
C16 0.060(3) 0.093(4) 0.039(3) 0.024(3) 0.005(3) 0.016(3)
C17 0.056(3) 0.088(4) 0.036(3) 0.024(3) 0.007(3) 0.013(3)
Cl2B 0.134(8) 0.138(9) 0.069(6) 0.033(6) -0.004(6) 0.015(7)
C12B 0.049(5) 0.080(5) 0.031(5) 0.010(5) 0.002(5) 0.006(5)
C13B 0.051(5) 0.089(5) 0.031(5) 0.007(5) 0.000(5) 0.011(5)
C14B 0.054(5) 0.094(5) 0.034(5) 0.010(5) -0.002(5) 0.015(5)
C15B 0.058(5) 0.094(5) 0.037(5) 0.016(5) 0.000(5) 0.013(5)
C16B 0.059(6) 0.090(6) 0.040(5) 0.023(6) 0.002(5) 0.012(6)
C17B 0.057(5) 0.085(5) 0.038(5) 0.020(5) 0.001(5) 0.007(5)
C18 0.032(2) 0.042(2) 0.049(3) -0.007(2) 0.0020(19) 0.0016(19)
Cl3 0.140(4) 0.089(3) 0.127(3) 0.051(2) -0.011(3) -0.052(3)
C19 0.031(3) 0.038(3) 0.060(4) -0.007(3) 0.002(3) -0.009(3)
C20 0.045(3) 0.057(4) 0.079(4) 0.010(3) 0.003(3) -0.001(3)
C21 0.052(4) 0.064(4) 0.085(4) 0.009(4) 0.000(4) -0.016(3)
C22 0.062(4) 0.057(4) 0.087(4) 0.011(4) -0.010(4) -0.019(4)
C23 0.062(4) 0.047(4) 0.083(5) 0.005(4) -0.013(4) -0.002(4)
C24 0.041(4) 0.048(4) 0.073(4) -0.003(3) -0.001(3) 0.004(3)
Cl3B 0.116(5) 0.098(4) 0.157(5) 0.062(4) -0.026(4) -0.066(4)
C19B 0.037(4) 0.045(4) 0.069(4) -0.002(4) 0.000(4) -0.007(4)
C20B 0.037(4) 0.051(4) 0.066(4) 0.007(4) -0.005(4) -0.011(4)
C21B 0.042(4) 0.064(5) 0.078(5) 0.012(4) -0.009(4) -0.014(4)
C22B 0.064(5) 0.060(5) 0.093(5) 0.014(4) -0.008(4) -0.019(4)
C23B 0.066(5) 0.056(4) 0.096(5) 0.004(4) -0.009(4) -0.012(4)
C24B 0.051(4) 0.053(4) 0.083(5) -0.004(4) 0.001(4) -0.007(4)
C25 0.037(2) 0.038(2) 0.049(3) 0.004(2) -0.0001(19) 0.0048(19)
Cl4 0.116(4) 0.081(2) 0.113(3) -0.0501(19) -0.004(3) 0.044(3)
C26 0.052(3) 0.040(3) 0.069(4) -0.007(3) -0.004(3) 0.016(3)
C27 0.058(4) 0.041(3) 0.087(5) -0.016(3) 0.003(4) 0.005(3)
C28 0.066(4) 0.050(4) 0.090(4) -0.018(4) 0.006(4) 0.010(3)
C29 0.065(4) 0.047(4) 0.085(4) -0.021(3) -0.005(4) 0.018(3)
C30 0.073(5) 0.041(3) 0.081(4) -0.006(3) -0.011(4) 0.009(4)
C31 0.061(4) 0.043(3) 0.072(4) 0.002(3) -0.006(4) 0.012(3)
Cl4B 0.109(7) 0.071(5) 0.130(8) -0.034(4) 0.012(6) 0.032(5)
C26B 0.055(5) 0.041(4) 0.072(5) -0.007(4) -0.002(4) 0.014(4)
C27B 0.056(5) 0.040(4) 0.077(5) -0.010(4) -0.003(5) 0.010(4)
C28B 0.064(5) 0.042(5) 0.084(5) -0.012(5) 0.000(5) 0.009(4)
C29B 0.074(5) 0.044(5) 0.088(5) -0.014(4) 0.001(5) 0.012(5)
C30B 0.069(5) 0.043(4) 0.083(5) -0.005(4) -0.007(5) 0.012(5)
C31B 0.065(5) 0.047(4) 0.077(5) -0.001(4) -0.003(5) 0.012(5)
C32 0.041(2) 0.036(2) 0.041(2) 0.0068(19) 0.003(2) 0.0116(19)
Cl5 0.0785(14) 0.108(2) 0.0430(11) -0.0307(12) -0.0112(9) 0.0138(12)
C33 0.055(3) 0.039(3) 0.039(3) -0.003(2) 0.000(2) 0.011(2)
C34 0.054(3) 0.058(3) 0.034(3) -0.005(3) 0.003(3) 0.013(3)
C35 0.054(3) 0.064(4) 0.039(3) -0.004(3) 0.003(3) 0.008(3)
C36 0.062(3) 0.056(3) 0.039(3) -0.014(2) 0.000(3) 0.010(3)
C37 0.062(3) 0.056(4) 0.045(3) -0.011(3) 0.015(3) 0.001(3)
C38 0.056(3) 0.056(4) 0.051(3) -0.010(3) 0.012(3) -0.002(3)
Cl5B 0.116(7) 0.136(9) 0.089(7) -0.024(7) -0.023(6) -0.021(7)
C33B 0.056(5) 0.049(5) 0.041(5) -0.006(5) 0.003(5) 0.007(5)
C34B 0.056(5) 0.057(5) 0.040(5) -0.005(5) 0.001(5) 0.009(5)
C35B 0.059(5) 0.062(5) 0.041(5) -0.006(5) 0.001(5) 0.010(5)
C36B 0.064(5) 0.067(5) 0.043(5) -0.012(5) -0.001(5) 0.004(5)
C37B 0.061(5) 0.059(6) 0.044(5) -0.012(5) 0.009(5) 0.004(5)
C38B 0.058(5) 0.052(5) 0.045(5) -0.010(5) 0.011(5) 0.003(5)
C39 0.040(2) 0.038(2) 0.044(3) 0.009(2) 0.004(2) 0.0050(19)
Cl6 0.086(3) 0.109(4) 0.108(4) 0.077(4) 0.005(3) -0.016(3)
C40 0.044(3) 0.050(3) 0.047(3) 0.022(3) -0.003(3) -0.005(3)
C41 0.039(3) 0.050(3) 0.053(4) 0.017(3) -0.014(3) -0.001(3)
C42 0.050(3) 0.052(3) 0.052(4) 0.028(3) -0.016(3) -0.005(3)
C43 0.058(4) 0.068(4) 0.055(3) 0.032(3) -0.006(3) -0.009(3)
C44 0.055(4) 0.076(4) 0.063(4) 0.033(4) 0.007(3) 0.001(4)
C45 0.054(4) 0.062(4) 0.060(4) 0.033(3) 0.005(3) 0.004(3)
Cl6B 0.081(5) 0.082(5) 0.055(3) 0.025(3) -0.013(3) -0.044(4)
C40B 0.048(4) 0.055(4) 0.053(4) 0.023(4) 0.000(4) -0.002(4)
C41B 0.044(4) 0.055(4) 0.057(5) 0.025(4) -0.008(4) -0.004(4)
C42B 0.054(4) 0.058(4) 0.061(5) 0.031(4) -0.013(4) -0.004(4)
C43B 0.058(4) 0.067(4) 0.056(4) 0.034(4) -0.002(4) -0.013(4)
C44B 0.058(5) 0.076(5) 0.055(5) 0.025(4) 0.009(4) -0.008(4)
C45B 0.058(5) 0.064(4) 0.055(5) 0.021(4) 0.006(4) -0.009(4)

loop_
_atom_type_symbol
_atom_type_description
_atom_type_scat_dispersion_real
_atom_type_scat_dispersion_imag
_atom_type_scat_source
C C 0.0033 0.0016 'International Tables Vol C Tables 4.2.6.8 and 6.1.1.4'
H H 0.0000 0.0000 'International Tables Vol C Tables 4.2.6.8 and 6.1.1.4'
N N 0.0061 0.0033 'International Tables Vol C Tables 4.2.6.8 and 6.1.1.4'
S S 0.1246 0.1234 'International Tables Vol C Tables 4.2.6.8 and 6.1.1.4'
Cl Cl 0.1484 0.1585 'International Tables Vol C Tables 4.2.6.8 and 6.1.1.4'
Fe Fe 0.3463 0.8444 'International Tables Vol C Tables 4.2.6.8 and 6.1.1.4'

loop_
_exptl_crystal_face_index_h
_exptl_crystal_face_index_k
_exptl_crystal_face_index_l
_exptl_crystal_face_perp_dist
-1.00 0.00 0.00 0.1350
0.00 1.00 1.00 0.0750
0.00 -1.00 -1.00 0.0330
0.00 1.00 -1.00 0.1110
0.00 -1.00 1.00 0.0780
1.00 1.00 0.00 0.0820
-1.00 -1.00 0.00 0.1140
-1.00 0.00 -1.00 0.1300
0.00 1.00 2.00 0.0650
-1.00 2.00 -1.00 0.1220
0.00 -1.00 -2.00 0.0450
0.00 3.00 1.00 0.0990
-1.00 1.00 0.00 0.1230

loop_
_geom_angle_atom_site_label_1
_geom_angle_atom_site_label_2
_geom_angle_atom_site_label_3
_geom_angle
C4 Fe1 C18 91.3(2)
C4 Fe1 C11 96.5(2)
C18 Fe1 C11 102.3(2)
C4 Fe1 S1 161.52(17)
C18 Fe1 S1 86.60(14)
C11 Fe1 S1 101.91(14)
C4 Fe1 S2 87.33(15)
C18 Fe1 S2 148.32(16)
C11 Fe1 S2 109.27(14)
S1 Fe1 S2 84.93(4)
C4 Fe1 Fe2 105.99(16)
C18 Fe1 Fe2 94.43(15)
C11 Fe1 Fe2 151.60(13)
S1 Fe1 Fe2 55.98(3)
S2 Fe1 Fe2 55.92(3)
C39 Fe2 C25 90.3(2)
C39 Fe2 C32 98.4(2)
C25 Fe2 C32 104.2(2)
C39 Fe2 S2 161.82(16)
C25 Fe2 S2 86.47(15)
C32 Fe2 S2 99.76(15)
C39 Fe2 S1 88.50(14)
C25 Fe2 S1 148.63(16)
C32 Fe2 S1 106.94(14)
S2 Fe2 S1 85.08(4)
C39 Fe2 Fe1 106.44(16)
C25 Fe2 Fe1 94.57(15)
C32 Fe2 Fe1 148.69(14)
S2 Fe2 Fe1 56.13(3)
S1 Fe2 Fe1 56.03(3)
C1B S1 Fe2 116.4(5)
C1 S1 Fe2 108.3(4)
C1B S1 Fe1 111.4(6)
C1 S1 Fe1 113.2(4)
Fe2 S1 Fe1 67.98(3)
C3 S2 Fe2 110.6(4)
C3B S2 Fe2 112.8(5)
C3 S2 Fe1 116.3(4)
C3B S2 Fe1 107.8(6)
Fe2 S2 Fe1 67.95(3)
C4 N1 C5B 176.2(9)
C4 N1 C5 172.9(6)
C11 N2 C12B 154.6(12)
C11 N2 C12 165.7(5)
C18 N3 C19B 168.6(6)
C18 N3 C19 162.4(5)
C25 N4 C26 166.0(6)
C25 N4 C26B 163.5(11)
C32 N5 C33 170.8(6)
C32 N5 C33B 173(2)
C39 N6 C40B 174.6(7)
C39 N6 C40 173.8(5)
C2 C1 S1 117.1(8)
C2 C1 H1A 108.0
S1 C1 H1A 108.0
C2 C1 H1B 108.0
S1 C1 H1B 108.0
H1A C1 H1B 107.3
C1 C2 C3 114.7(9)
C1 C2 H2A 108.6
C3 C2 H2A 108.6
C1 C2 H2B 108.6
C3 C2 H2B 108.6
H2A C2 H2B 107.6
C2 C3 S2 113.2(7)
C2 C3 H3A 108.9
S2 C3 H3A 108.9
C2 C3 H3B 108.9
S2 C3 H3B 108.9
H3A C3 H3B 107.8
C2B C1B S1 113.2(9)
C2B C1B H1C 108.9
S1 C1B H1C 108.9
C2B C1B H1D 108.9
S1 C1B H1D 108.9
H1C C1B H1D 107.8
C1B C2B C3B 114.4(12)
C1B C2B H2C 108.7
C3B C2B H2C 108.7
C1B C2B H2D 108.7
C3B C2B H2D 108.7
H2C C2B H2D 107.6
C2B C3B S2 117.6(9)
C2B C3B H3C 107.9
S2 C3B H3C 107.9
C2B C3B H3D 107.9
S2 C3B H3D 107.9
H3C C3B H3D 107.2
N1 C4 Fe1 179.4(5)
C6 C5 C10 120.0
C6 C5 N1 119.9(6)
C10 C5 N1 120.0(6)
C7 C6 C5 120.0
C7 C6 H6A 120.0
C5 C6 H6A 120.0
C8 C7 C6 120.0
C8 C7 H7A 120.0
C6 C7 H7A 120.0
C7 C8 C9 120.0
C7 C8 Cl1 122.1(4)
C9 C8 Cl1 117.8(4)
C8 C9 C10 120.0
C8 C9 H9A 120.0
C10 C9 H9A 120.0
C9 C10 C5 120.0
C9 C10 H10A 120.0
C5 C10 H10A 120.0
N1 C5B C6B 122.9(11)
N1 C5B C10B 115.7(11)
C6B C5B C10B 120.0
C7B C6B C5B 120.0
C7B C6B H6B 120.0
C5B C6B H6B 120.0
C6B C7B C8B 120.0
C6B C7B H7B 120.0
C8B C7B H7B 120.0
C9B C8B C7B 120.0
C9B C8B Cl1B 120.0(8)
C7B C8B Cl1B 119.8(8)
C8B C9B C10B 120.0
C8B C9B H9B 120.0
C10B C9B H9B 120.0
C9B C10B C5B 120.0
C9B C10B H10B 120.0
C5B C10B H10B 120.0
N2 C11 Fe1 177.0(4)
N2 C12 C13 115.6(3)
N2 C12 C17 124.4(3)
C13 C12 C17 120.0
C14 C13 C12 120.0
C14 C13 H13A 120.0
C12 C13 H13A 120.0
C13 C14 C15 120.0
C13 C14 H14A 120.0
C15 C14 H14A 120.0
C16 C15 C14 120.0
C16 C15 Cl2 120.3(3)
C14 C15 Cl2 119.7(3)
C17 C16 C15 120.0
C17 C16 H16A 120.0
C15 C16 H16A 120.0
C16 C17 C12 120.0
C16 C17 H17A 120.0
C12 C17 H17A 120.0
N2 C12B C13B 145.0(14)
N2 C12B C17B 94.9(15)
C13B C12B C17B 120.0
C14B C13B C12B 120.0
C14B C13B H13B 120.0
C12B C13B H13B 120.0
C13B C14B C15B 120.0
C13B C14B H14B 120.0
C15B C14B H14B 120.0
C14B C15B C16B 120.0
C14B C15B Cl2B 107.9(14)
C16B C15B Cl2B 132.0(14)
C15B C16B C17B 120.0
C15B C16B H16B 120.0
C17B C16B H16B 120.0
C16B C17B C12B 120.0
C16B C17B H17B 120.0
C12B C17B H17B 120.0
N3 C18 Fe1 177.8(5)
C20 C19 C24 120.0
C20 C19 N3 117.4(4)
C24 C19 N3 122.5(4)
C21 C20 C19 120.0
C21 C20 H20A 120.0
C19 C20 H20A 120.0
C20 C21 C22 120.0
C20 C21 H21A 120.0
C22 C21 H21A 120.0
C21 C22 C23 120.0
C21 C22 Cl3 120.6(4)
C23 C22 Cl3 119.4(4)
C22 C23 C24 120.0
C22 C23 H23A 120.0
C24 C23 H23A 120.0
C23 C24 C19 120.0
C23 C24 H24A 120.0
C19 C24 H24A 120.0
N3 C19B C20B 122.5(6)
N3 C19B C24B 117.1(6)
C20B C19B C24B 120.0
C21B C20B C19B 120.0
C21B C20B H20B 120.0
C19B C20B H20B 120.0
C20B C21B C22B 120.0
C20B C21B H21B 120.0
C22B C21B H21B 120.0
C23B C22B C21B 120.0
C23B C22B Cl3B 121.0(7)
C21B C22B Cl3B 119.0(7)
C22B C23B C24B 120.0
C22B C23B H23B 120.0
C24B C23B H23B 120.0
C23B C24B C19B 120.0
C23B C24B H24B 120.0
C19B C24B H24B 120.0
N4 C25 Fe2 176.9(5)
N4 C26 C27 120.2(7)
N4 C26 C31 119.7(7)
C27 C26 C31 120.0
C28 C27 C26 120.0
C28 C27 H27A 120.0
C26 C27 H27A 120.0
C29 C28 C27 120.0
C29 C28 H28A 120.0
C27 C28 H28A 120.0
C28 C29 C30 120.0
C28 C29 Cl4 117.9(5)
C30 C29 Cl4 122.0(5)
C31 C30 C29 120.0
C31 C30 H30A 120.0
C29 C30 H30A 120.0
C30 C31 C26 120.0
C30 C31 H31A 120.0
C26 C31 H31A 120.0
C27B C26B C31B 120.0
C27B C26B N4 118.1(16)
C31B C26B N4 121.7(16)
C26B C27B C28B 120.0
C26B C27B H27B 120.0
C28B C27B H27B 120.0
C29B C28B C27B 120.0
C29B C28B H28B 120.0
C27B C28B H28B 120.0
C28B C29B C30B 120.0
C28B C29B Cl4B 123.8(13)
C30B C29B Cl4B 116.0(13)
C29B C30B C31B 120.0
C29B C30B H30B 120.0
C31B C30B H30B 120.0
C30B C31B C26B 120.0
C30B C31B H31B 120.0
C26B C31B H31B 120.0
N5 C32 Fe2 179.8(4)
N5 C33 C34 120.7(6)
N5 C33 C38 119.2(6)
C34 C33 C38 120.0
C33 C34 C35 120.0
C33 C34 H34A 120.0
C35 C34 H34A 120.0
C36 C35 C34 120.0
C36 C35 H35A 120.0
C34 C35 H35A 120.0
C35 C36 C37 120.0
C35 C36 Cl5 119.0(3)
C37 C36 Cl5 120.9(3)
C38 C37 C36 120.0
C38 C37 H37A 120.0
C36 C37 H37A 120.0
C37 C38 C33 120.0
C37 C38 H38A 120.0
C33 C38 H38A 120.0
C34B C33B C38B 120.0
C34B C33B N5 113(2)
C38B C33B N5 127(2)
C35B C34B C33B 120.0
C35B C34B H34B 120.0
C33B C34B H34B 120.0
C34B C35B C36B 120.0
C34B C35B H35B 120.0
C36B C35B H35B 120.0
C35B C36B C37B 120.0
C35B C36B Cl5B 117.9(15)
C37B C36B Cl5B 122.0(15)
C38B C37B C36B 120.0
C38B C37B H37B 120.0
C36B C37B H37B 120.0
C37B C38B C33B 120.0
C37B C38B H38B 120.0
C33B C38B H38B 120.0
N6 C39 Fe2 179.8(5)
C41 C40 C45 120.0
C41 C40 N6 117.7(4)
C45 C40 N6 122.3(4)
C42 C41 C40 120.0
C42 C41 H41A 120.0
C40 C41 H41A 120.0
C41 C42 C43 120.0
C41 C42 H42A 120.0
C43 C42 H42A 120.0
C44 C43 C42 120.0
C44 C43 Cl6 121.8(5)
C42 C43 Cl6 118.2(5)
C43 C44 C45 120.0
C43 C44 H44A 120.0
C45 C44 H44A 120.0
C44 C45 C40 120.0
C44 C45 H45A 120.0
C40 C45 H45A 120.0
N6 C40B C41B 120.4(7)
N6 C40B C45B 118.6(7)
C41B C40B C45B 120.0
C40B C41B C42B 120.0
C40B C41B H41B 120.0
C42B C41B H41B 120.0
C43B C42B C41B 120.0
C43B C42B H42B 120.0
C41B C42B H42B 120.0
C42B C43B C44B 120.0
C42B C43B Cl6B 121.9(9)
C44B C43B Cl6B 118.0(9)
C45B C44B C43B 120.0
C45B C44B H44B 120.0
C43B C44B H44B 120.0
C44B C45B C40B 120.0
C44B C45B H45B 120.0
C40B C45B H45B 120.0

loop_
_geom_bond_atom_site_label_1
_geom_bond_atom_site_label_2
_geom_bond_distance
Fe1 C4 1.804(5)
Fe1 C18 1.814(5)
Fe1 C11 1.820(5)
Fe1 S1 2.2622(11)
Fe1 S2 2.2652(12)
Fe1 Fe2 2.5287(9)
Fe2 C39 1.804(5)
Fe2 C25 1.807(4)
Fe2 C32 1.811(5)
Fe2 S2 2.2597(12)
Fe2 S1 2.2609(11)
S1 C1B 1.828(7)
S1 C1 1.830(6)
S2 C3 1.828(6)
S2 C3B 1.833(7)
N1 C4 1.182(6)
N1 C5B 1.354(7)
N1 C5 1.392(5)
N2 C11 1.181(6)
N2 C12B 1.358(10)
N2 C12 1.375(5)
N3 C18 1.175(6)
N3 C19B 1.350(6)
N3 C19 1.405(5)
N4 C25 1.175(6)
N4 C26 1.368(5)
N4 C26B 1.396(8)
N5 C32 1.177(6)
N5 C33 1.366(5)
N5 C33B 1.394(9)
N6 C39 1.180(6)
N6 C40B 1.336(7)
N6 C40 1.412(5)
C1 C2 1.498(12)
C1 H1A 0.9900
C1 H1B 0.9900
C2 C3 1.500(11)
C2 H2A 0.9900
C2 H2B 0.9900
C3 H3A 0.9900
C3 H3B 0.9900
C1B C2B 1.497(12)
C1B H1C 0.9900
C1B H1D 0.9900
C2B C3B 1.504(12)
C2B H2C 0.9900
C2B H2D 0.9900
C3B H3C 0.9900
C3B H3D 0.9900
Cl1 C8 1.722(4)
C5 C6 1.3900
C5 C10 1.3900
C6 C7 1.3900
C6 H6A 0.9500
C7 C8 1.3900
C7 H7A 0.9500
C8 C9 1.3900
C9 C10 1.3900
C9 H9A 0.9500
C10 H10A 0.9500
Cl1B C8B 1.706(7)
C5B C6B 1.3900
C5B C10B 1.3900
C6B C7B 1.3900
C6B H6B 0.9500
C7B C8B 1.3900
C7B H7B 0.9500
C8B C9B 1.3900
C9B C10B 1.3900
C9B H9B 0.9500
C10B H10B 0.9500
Cl2 C15 1.724(3)
C12 C13 1.3900
C12 C17 1.3900
C13 C14 1.3900
C13 H13A 0.9500
C14 C15 1.3900
C14 H14A 0.9500
C15 C16 1.3900
C16 C17 1.3900
C16 H16A 0.9500
C17 H17A 0.9500
Cl2B C15B 1.721(9)
C12B C13B 1.3900
C12B C17B 1.3900
C13B C14B 1.3900
C13B H13B 0.9500
C14B C15B 1.3900
C14B H14B 0.9500
C15B C16B 1.3900
C16B C17B 1.3900
C16B H16B 0.9500
C17B H17B 0.9500
Cl3 C22 1.745(5)
C19 C20 1.3900
C19 C24 1.3900
C20 C21 1.3900
C20 H20A 0.9500
C21 C22 1.3900
C21 H21A 0.9500
C22 C23 1.3900
C23 C24 1.3900
C23 H23A 0.9500
C24 H24A 0.9500
Cl3B C22B 1.682(7)
C19B C20B 1.3900
C19B C24B 1.3900
C20B C21B 1.3900
C20B H20B 0.9500
C21B C22B 1.3900
C21B H21B 0.9500
C22B C23B 1.3900
C23B C24B 1.3900
C23B H23B 0.9500
C24B H24B 0.9500
Cl4 C29 1.707(4)
C26 C27 1.3900
C26 C31 1.3900
C27 C28 1.3900
C27 H27A 0.9500
C28 C29 1.3900
C28 H28A 0.9500
C29 C30 1.3900
C30 C31 1.3900
C30 H30A 0.9500
C31 H31A 0.9500
Cl4B C29B 1.728(8)
C26B C27B 1.3900
C26B C31B 1.3900
C27B C28B 1.3900
C27B H27B 0.9500
C28B C29B 1.3900
C28B H28B 0.9500
C29B C30B 1.3900
C30B C31B 1.3900
C30B H30B 0.9500
C31B H31B 0.9500
Cl5 C36 1.721(3)
C33 C34 1.3900
C33 C38 1.3900
C34 C35 1.3900
C34 H34A 0.9500
C35 C36 1.3900
C35 H35A 0.9500
C36 C37 1.3900
C37 C38 1.3900
C37 H37A 0.9500
C38 H38A 0.9500
Cl5B C36B 1.739(9)
C33B C34B 1.3900
C33B C38B 1.3900
C34B C35B 1.3900
C34B H34B 0.9500
C35B C36B 1.3900
C35B H35B 0.9500
C36B C37B 1.3900
C37B C38B 1.3900
C37B H37B 0.9500
C38B H38B 0.9500
Cl6 C43 1.721(5)
C40 C41 1.3900
C40 C45 1.3900
C41 C42 1.3900
C41 H41A 0.9500
C42 C43 1.3900
C42 H42A 0.9500
C43 C44 1.3900
C44 C45 1.3900
C44 H44A 0.9500
C45 H45A 0.9500
Cl6B C43B 1.728(7)
C40B C41B 1.3900
C40B C45B 1.3900
C41B C42B 1.3900
C41B H41B 0.9500
C42B C43B 1.3900
C42B H42B 0.9500
C43B C44B 1.3900
C44B C45B 1.3900
C44B H44B 0.9500
C45B H45B 0.9500
